data_1515953
loop_
_publ_author_name
'Hoijemberg, Pablo Ariel'
'Karlen, Steven D.'
'Sanram\'e, Carlos Norberto'
'Aramend\'ia, Pedro Francisco'
'Garc\'ia-Garibay, Miguel Angel'

_publ_section_title
;
 Photolysis of an asymmetrically substituted diazene in solution and in
 the crystalline state.
;
_journal_issue 7
_journal_name_full
'Photochemical &amp; photobiological sciences : Official journal of the European Photochemistry Association and the European Society for Photobiology'
_journal_page_first 961
_journal_page_last 969
_journal_paper_doi 10.1039/b902272d
_journal_volume 8
_journal_year 2009
_chemical_formula_sum 'C31 H30 O'
_chemical_formula_weight 418.55
_chemical_name_systematic
;
?
;
_space_group_IT_number 13
_symmetry_cell_setting monoclinic
_symmetry_space_group_name_Hall '-P 2yac'
_symmetry_space_group_name_H-M 'P 1 2/n 1'
_atom_sites_solution_hydrogens geom
_atom_sites_solution_primary direct
_atom_sites_solution_secondary difmap
_audit_creation_method SHELXL-97
_cell_angle_alpha 90.00
_cell_angle_beta 97.416(2)
_cell_angle_gamma 90.00
_cell_formula_units_Z 2
_cell_length_a 8.1279(9)
_cell_length_b 6.3065(7)
_cell_length_c 22.035(2)
_cell_measurement_reflns_used 6856
_cell_measurement_temperature 120(2)
_cell_measurement_theta_max 28.249
_cell_measurement_theta_min 2.578
_cell_volume 1120.0(2)
_computing_cell_refinement 'Bruker SMART'
_computing_data_collection 'Bruker SMART'
_computing_data_reduction 'Bruker SAINT'
_computing_molecular_graphics 'Bruker SHELXTL'
_computing_publication_material 'Bruker SHELXTL'
_computing_structure_refinement 'SHELXL-97 (Sheldrick, 1997)'
_computing_structure_solution 'SHELXS-97 (Sheldrick, 1990)'
_diffrn_ambient_temperature 120(2)
_diffrn_measured_fraction_theta_full 0.977
_diffrn_measured_fraction_theta_max 0.977
_diffrn_measurement_device_type 'CCD area detector'
_diffrn_measurement_method 'phi and omega scans'
_diffrn_radiation_monochromator graphite
_diffrn_radiation_source 'fine-focus sealed tube'
_diffrn_radiation_type MoK\a
_diffrn_radiation_wavelength 0.71073
_diffrn_reflns_av_R_equivalents 0.0529
_diffrn_reflns_av_sigmaI/netI 0.0339
_diffrn_reflns_limit_h_max 10
_diffrn_reflns_limit_h_min -10
_diffrn_reflns_limit_k_max 8
_diffrn_reflns_limit_k_min -8
_diffrn_reflns_limit_l_max 29
_diffrn_reflns_limit_l_min -29
_diffrn_reflns_number 9614
_diffrn_reflns_theta_full 28.27
_diffrn_reflns_theta_max 28.27
_diffrn_reflns_theta_min 1.86
_exptl_absorpt_coefficient_mu 0.073
_exptl_absorpt_correction_T_max 0.9723
_exptl_absorpt_correction_T_min 0.9456
_exptl_absorpt_correction_type multi-scan
_exptl_absorpt_process_details 'Sadabs (Bruker)'
_exptl_crystal_colour Colorless
_exptl_crystal_density_diffrn 1.241
_exptl_crystal_density_method 'not measured'
_exptl_crystal_description Prism
_exptl_crystal_F_000 448
_exptl_crystal_size_max 0.80
_exptl_crystal_size_mid 0.40
_exptl_crystal_size_min 0.40
_refine_diff_density_max 0.354
_refine_diff_density_min -0.223
_refine_diff_density_rms 0.048
_refine_ls_extinction_method none
_refine_ls_goodness_of_fit_ref 1.068
_refine_ls_hydrogen_treatment constr
_refine_ls_matrix_type full
_refine_ls_number_parameters 148
_refine_ls_number_reflns 2720
_refine_ls_number_restraints 0
_refine_ls_restrained_S_all 1.068
_refine_ls_R_factor_all 0.0428
_refine_ls_R_factor_gt 0.0394
_refine_ls_shift/su_max 0.001
_refine_ls_shift/su_mean 0.000
_refine_ls_structure_factor_coef Fsqd
_refine_ls_weighting_details 'calc w=1/[\s^2^(Fo^2^)+(0.0551P)^2^+0.2940P] where P=(Fo^2^+2Fc^2^)/3'
_refine_ls_weighting_scheme calc
_refine_ls_wR_factor_gt 0.1080
_refine_ls_wR_factor_ref 0.1108
_reflns_number_gt 2461
_reflns_number_total 2720
_reflns_threshold_expression >2sigma(I)
_cod_data_source_file b902272d.txt
_cod_data_source_block gg1404sm
_cod_depositor_comments
;
The following automatic conversions were performed:

'_symmetry_cell_setting' value 'Monoclinic' changed to 'monoclinic'
according to
/usr/data/users/saulius/automatic-downloads/retrospective/RSC/lib/dictionaries/cif_core.dic
dictionary named 'cif_core.dic' version 2.4.2 from
2011-04-26.

'_exptl_absorpt_correction_type' value 'Multi-Scan'
changed to 'multi-scan' according to
/usr/data/users/saulius/automatic-downloads/retrospective/RSC/lib/dictionaries/cif_core.dic
dictionary named 'cif_core.dic' version 2.4.2 from 2011-04-26.

Automatic conversion script
Id: cif_fix_values 2281 2013-09-26 08:29:07Z andrius 
;
_cod_original_sg_symbol_H-M P2/n
_cod_database_code 1515953

loop_
_symmetry_equiv_pos_as_xyz
'x, y, z'
'-x+1/2, y, -z+1/2'
'-x, -y, -z'
'x-1/2, -y, z-1/2'

loop_
_atom_site_label
_atom_site_type_symbol
_atom_site_fract_x
_atom_site_fract_y
_atom_site_fract_z
_atom_site_U_iso_or_equiv
_atom_site_adp_type
_atom_site_occupancy
_atom_site_symmetry_multiplicity
_atom_site_calc_flag
_atom_site_refinement_flags
O1 O 0.7500 0.25171(16) 0.7500 0.0279(2) Uani 1 2 d S
C1 C 0.30192(13) 1.00442(16) 0.97779(5) 0.0245(2) Uani 1 1 d .
H1 H 0.3512 1.1149 0.9570 0.029 Uiso 1 1 calc R
C2 C 0.23487(13) 1.04986(17) 1.03116(5) 0.0268(2) Uani 1 1 d .
H2 H 0.2393 1.1905 1.0467 0.032 Uiso 1 1 calc R
C3 C 0.16144(13) 0.89101(17) 1.06183(4) 0.0257(2) Uani 1 1 d .
H3 H 0.1169 0.9218 1.0986 0.031 Uiso 1 1 calc R
C4 C 0.15353(13) 0.68640(17) 1.03833(5) 0.0254(2) Uani 1 1 d .
H4 H 0.1017 0.5773 1.0588 0.030 Uiso 1 1 calc R
C5 C 0.22120(12) 0.64049(15) 0.98497(4) 0.0222(2) Uani 1 1 d .
H5 H 0.2151 0.5000 0.9693 0.027 Uiso 1 1 calc R
C6 C 0.29794(12) 0.79835(15) 0.95416(4) 0.0196(2) Uani 1 1 d .
C7 C 0.37646(12) 0.74580(15) 0.89877(4) 0.0192(2) Uani 1 1 d .
C8 C 0.45310(12) 0.54879(15) 0.89357(4) 0.0199(2) Uani 1 1 d .
H8 H 0.4581 0.4507 0.9265 0.024 Uiso 1 1 calc R
C9 C 0.52185(11) 0.49426(15) 0.84126(4) 0.0195(2) Uani 1 1 d .
H9 H 0.5712 0.3585 0.8387 0.023 Uiso 1 1 calc R
C10 C 0.51984(11) 0.63562(14) 0.79224(4) 0.0184(2) Uani 1 1 d .
C11 C 0.44882(13) 0.83483(15) 0.79820(4) 0.0223(2) Uani 1 1 d .
H11 H 0.4490 0.9355 0.7662 0.027 Uiso 1 1 calc R
C12 C 0.37761(12) 0.88857(15) 0.85033(4) 0.0219(2) Uani 1 1 d .
H12 H 0.3290 1.0247 0.8530 0.026 Uiso 1 1 calc R
C13 C 0.58339(12) 0.56363(15) 0.73280(4) 0.0188(2) Uani 1 1 d .
C14 C 0.7500 0.4443(2) 0.7500 0.0188(3) Uani 1 2 d S
C15 C 0.45412(13) 0.40658(17) 0.70121(5) 0.0245(2) Uani 1 1 d .
H15A H 0.3469 0.4784 0.6919 0.037 Uiso 1 1 calc R
H15B H 0.4425 0.2864 0.7285 0.037 Uiso 1 1 calc R
H15C H 0.4908 0.3552 0.6632 0.037 Uiso 1 1 calc R
C16 C 0.60042(12) 0.74691(15) 0.68792(4) 0.0217(2) Uani 1 1 d .
H16A H 0.6483 0.6933 0.6523 0.032 Uiso 1 1 calc R
H16B H 0.6730 0.8565 0.7084 0.032 Uiso 1 1 calc R
H16C H 0.4908 0.8076 0.6745 0.032 Uiso 1 1 calc R

loop_
_atom_site_aniso_label
_atom_site_aniso_U_11
_atom_site_aniso_U_22
_atom_site_aniso_U_33
_atom_site_aniso_U_23
_atom_site_aniso_U_13
_atom_site_aniso_U_12
O1 0.0283(5) 0.0167(5) 0.0403(6) 0.000 0.0099(4) 0.000
C1 0.0284(5) 0.0204(5) 0.0261(5) -0.0006(4) 0.0091(4) -0.0023(4)
C2 0.0312(5) 0.0230(5) 0.0274(5) -0.0060(4) 0.0083(4) -0.0010(4)
C3 0.0289(5) 0.0290(5) 0.0207(5) -0.0029(4) 0.0086(4) 0.0011(4)
C4 0.0291(5) 0.0259(5) 0.0227(5) 0.0018(4) 0.0097(4) -0.0020(4)
C5 0.0259(5) 0.0194(4) 0.0224(5) -0.0011(3) 0.0074(4) -0.0013(4)
C6 0.0199(4) 0.0207(5) 0.0187(4) -0.0005(3) 0.0044(3) 0.0002(3)
C7 0.0198(4) 0.0191(4) 0.0192(4) -0.0003(3) 0.0052(3) -0.0019(3)
C8 0.0221(4) 0.0191(4) 0.0192(4) 0.0028(3) 0.0050(3) -0.0004(3)
C9 0.0211(4) 0.0169(4) 0.0215(4) 0.0017(3) 0.0059(3) 0.0016(3)
C10 0.0189(4) 0.0183(4) 0.0188(4) 0.0006(3) 0.0057(3) -0.0008(3)
C11 0.0280(5) 0.0188(4) 0.0214(5) 0.0042(3) 0.0080(4) 0.0020(4)
C12 0.0262(5) 0.0173(4) 0.0235(5) 0.0014(4) 0.0081(4) 0.0026(3)
C13 0.0216(4) 0.0177(4) 0.0181(4) 0.0008(3) 0.0063(3) 0.0004(3)
C14 0.0231(6) 0.0180(6) 0.0169(6) 0.000 0.0083(5) 0.000
C15 0.0255(5) 0.0253(5) 0.0229(5) -0.0017(4) 0.0040(4) -0.0033(4)
C16 0.0261(5) 0.0211(5) 0.0190(4) 0.0033(3) 0.0073(4) 0.0017(4)

loop_
_atom_type_symbol
_atom_type_description
_atom_type_scat_dispersion_real
_atom_type_scat_dispersion_imag
_atom_type_scat_source
C C 0.0033 0.0016 'International Tables Vol C Tables 4.2.6.8 and 6.1.1.4'
H H 0.0000 0.0000 'International Tables Vol C Tables 4.2.6.8 and 6.1.1.4'
O O 0.0106 0.0060 'International Tables Vol C Tables 4.2.6.8 and 6.1.1.4'

loop_
_geom_angle_atom_site_label_1
_geom_angle_atom_site_label_2
_geom_angle_atom_site_label_3
_geom_angle
_geom_angle_site_symmetry_1
_geom_angle_site_symmetry_3
C2 C1 C6 120.95(9) . .
C2 C1 H1 119.5 . .
C6 C1 H1 119.5 . .
C3 C2 C1 120.31(9) . .
C3 C2 H2 119.8 . .
C1 C2 H2 119.8 . .
C2 C3 C4 119.47(9) . .
C2 C3 H3 120.3 . .
C4 C3 H3 120.3 . .
C3 C4 C5 120.27(9) . .
C3 C4 H4 119.9 . .
C5 C4 H4 119.9 . .
C4 C5 C6 120.84(9) . .
C4 C5 H5 119.6 . .
C6 C5 H5 119.6 . .
C5 C6 C1 118.14(9) . .
C5 C6 C7 120.43(9) . .
C1 C6 C7 121.41(9) . .
C12 C7 C8 117.52(8) . .
C12 C7 C6 121.98(9) . .
C8 C7 C6 120.50(8) . .
C9 C8 C7 121.24(8) . .
C9 C8 H8 119.4 . .
C7 C8 H8 119.4 . .
C8 C9 C10 121.17(9) . .
C8 C9 H9 119.4 . .
C10 C9 H9 119.4 . .
C11 C10 C9 117.69(8) . .
C11 C10 C13 122.31(8) . .
C9 C10 C13 119.86(8) . .
C12 C11 C10 121.16(9) . .
C12 C11 H11 119.4 . .
C10 C11 H11 119.4 . .
C11 C12 C7 121.17(9) . .
C11 C12 H12 119.4 . .
C7 C12 H12 119.4 . .
C10 C13 C16 113.19(8) . .
C10 C13 C15 106.85(7) . .
C16 C13 C15 107.74(8) . .
C10 C13 C14 108.27(6) . .
C16 C13 C14 111.89(7) . .
C15 C13 C14 108.71(8) . .
O1 C14 C13 118.98(5) . 2_656
O1 C14 C13 118.98(6) . .
C13 C14 C13 122.04(11) 2_656 .
C13 C15 H15A 109.5 . .
C13 C15 H15B 109.5 . .
H15A C15 H15B 109.5 . .
C13 C15 H15C 109.5 . .
H15A C15 H15C 109.5 . .
H15B C15 H15C 109.5 . .
C13 C16 H16A 109.5 . .
C13 C16 H16B 109.5 . .
H16A C16 H16B 109.5 . .
C13 C16 H16C 109.5 . .
H16A C16 H16C 109.5 . .
H16B C16 H16C 109.5 . .

loop_
_geom_bond_atom_site_label_1
_geom_bond_atom_site_label_2
_geom_bond_distance
_geom_bond_site_symmetry_2
O1 C14 1.2149(17) .
C1 C2 1.3884(14) .
C1 C6 1.3989(14) .
C1 H1 0.9500 .
C2 C3 1.3858(15) .
C2 H2 0.9500 .
C3 C4 1.3888(15) .
C3 H3 0.9500 .
C4 C5 1.3914(13) .
C4 H4 0.9500 .
C5 C6 1.3966(13) .
C5 H5 0.9500 .
C6 C7 1.4858(13) .
C7 C12 1.3973(13) .
C7 C8 1.4012(13) .
C8 C9 1.3877(13) .
C8 H8 0.9500 .
C9 C10 1.3989(13) .
C9 H9 0.9500 .
C10 C11 1.3958(13) .
C10 C13 1.5372(12) .
C11 C12 1.3932(13) .
C11 H11 0.9500 .
C12 H12 0.9500 .
C13 C16 1.5390(13) .
C13 C15 1.5430(13) .
C13 C14 1.5527(11) .
C14 C13 1.5527(11) 2_656
C15 H15A 0.9800 .
C15 H15B 0.9800 .
C15 H15C 0.9800 .
C16 H16A 0.9800 .
C16 H16B 0.9800 .
C16 H16C 0.9800 .

loop_
_geom_torsion_atom_site_label_1
_geom_torsion_atom_site_label_2
_geom_torsion_atom_site_label_3
_geom_torsion_atom_site_label_4
_geom_torsion
_geom_torsion_site_symmetry_4
C6 C1 C2 C3 -0.45(16) .
C1 C2 C3 C4 -0.82(16) .
C2 C3 C4 C5 1.04(16) .
C3 C4 C5 C6 -0.01(16) .
C4 C5 C6 C1 -1.22(15) .
C4 C5 C6 C7 177.26(9) .
C2 C1 C6 C5 1.45(15) .
C2 C1 C6 C7 -177.01(9) .
C5 C6 C7 C12 146.49(10) .
C1 C6 C7 C12 -35.08(14) .
C5 C6 C7 C8 -33.67(14) .
C1 C6 C7 C8 144.76(10) .
C12 C7 C8 C9 -2.46(14) .
C6 C7 C8 C9 177.69(9) .
C7 C8 C9 C10 1.19(14) .
C8 C9 C10 C11 1.08(14) .
C8 C9 C10 C13 -174.73(8) .
C9 C10 C11 C12 -2.03(15) .
C13 C10 C11 C12 173.67(9) .
C10 C11 C12 C7 0.74(16) .
C8 C7 C12 C11 1.51(15) .
C6 C7 C12 C11 -178.65(9) .
C11 C10 C13 C16 14.15(13) .
C9 C10 C13 C16 -170.24(9) .
C11 C10 C13 C15 -104.28(10) .
C9 C10 C13 C15 71.33(11) .
C11 C10 C13 C14 138.79(9) .
C9 C10 C13 C14 -45.60(11) .
C10 C13 C14 O1 99.94(6) .
C16 C13 C14 O1 -134.64(6) .
C15 C13 C14 O1 -15.78(7) .
C10 C13 C14 C13 -80.06(6) 2_656
C16 C13 C14 C13 45.36(6) 2_656
C15 C13 C14 C13 164.22(7) 2_656
